data_7053033
loop_
_publ_author_name
'Saha, Tanmoy Kumar'
'Mandal, Mrinmay'
'Chakraborty, Debashis'
'Ramkumar, Venkatachalam'

_publ_section_title
;
 Imino phenoxide complexes of group 4 metals: synthesis, structural
 characterization and polymerization studies
;
_journal_issue 4
_journal_name_full 'New Journal of Chemistry'
_journal_page_first 949
_journal_paper_doi 10.1039/c3nj40916c
_journal_volume 37
_journal_year 2013
_chemical_formula_moiety 'C44 H54 Br4 N2 O4 Ti, 2(C2 H3 N)'
_chemical_formula_sum 'C48 H60 Br4 N4 O4 Ti'
_chemical_formula_weight 1124.54
_chemical_name_systematic
;
?
;
_space_group_IT_number 15
_symmetry_cell_setting monoclinic
_symmetry_space_group_name_Hall '-C 2yc'
_symmetry_space_group_name_H-M 'C 1 2/c 1'
_atom_sites_solution_hydrogens geom
_atom_sites_solution_primary direct
_atom_sites_solution_secondary difmap
_audit_creation_method SHELXL-97
_cell_angle_alpha 90.00
_cell_angle_beta 116.306(3)
_cell_angle_gamma 90.00
_cell_formula_units_Z 4
_cell_length_a 24.4152(13)
_cell_length_b 13.1350(6)
_cell_length_c 18.3821(10)
_cell_measurement_reflns_used 7461
_cell_measurement_temperature 173(2)
_cell_measurement_theta_max 24.24
_cell_measurement_theta_min 2.41
_cell_volume 5284.5(5)
_computing_cell_refinement APEXII,Bruker,2004
_computing_data_collection APEXII,Bruker,2004
_computing_data_reduction SAINT,Bruker,2004
_computing_molecular_graphics 'ORTEP-3 (Farrugia, 1997)'
_computing_publication_material 'SHELXL-97 (Sheldrick, 2008)'
_computing_structure_refinement 'SHELXL-97 (Sheldrick, 2008)'
_computing_structure_solution 'SHELXS-97 (Sheldrick, 2008)'
_diffrn_ambient_temperature 173(2)
_diffrn_measured_fraction_theta_full 0.936
_diffrn_measured_fraction_theta_max 0.764
_diffrn_measurement_device_type 'Bruker APEXII CCD area detector'
_diffrn_measurement_method 'phi and omega scans'
_diffrn_radiation_monochromator graphite
_diffrn_radiation_source 'fine-focus sealed tube'
_diffrn_radiation_type MoK\a
_diffrn_radiation_wavelength 0.71073
_diffrn_reflns_av_R_equivalents 0.0485
_diffrn_reflns_av_sigmaI/netI 0.0516
_diffrn_reflns_limit_h_max 31
_diffrn_reflns_limit_h_min -31
_diffrn_reflns_limit_k_max 16
_diffrn_reflns_limit_k_min -15
_diffrn_reflns_limit_l_max 23
_diffrn_reflns_limit_l_min -21
_diffrn_reflns_number 22480
_diffrn_reflns_theta_full 25.00
_diffrn_reflns_theta_max 27.99
_diffrn_reflns_theta_min 1.81
_exptl_absorpt_coefficient_mu 3.229
_exptl_absorpt_correction_T_max 0.4991
_exptl_absorpt_correction_T_min 0.3978
_exptl_absorpt_correction_type multi-scan
_exptl_absorpt_process_details 'SADABS (Bruker,2004)'
_exptl_crystal_colour clear
_exptl_crystal_density_diffrn 1.413
_exptl_crystal_density_method 'not measured'
_exptl_crystal_description Block
_exptl_crystal_F_000 2280
_exptl_crystal_size_max 0.35
_exptl_crystal_size_mid 0.28
_exptl_crystal_size_min 0.25
_refine_diff_density_max 1.022
_refine_diff_density_min -0.636
_refine_diff_density_rms 0.087
_refine_ls_extinction_method none
_refine_ls_goodness_of_fit_ref 1.052
_refine_ls_hydrogen_treatment constr
_refine_ls_matrix_type full
_refine_ls_number_parameters 283
_refine_ls_number_reflns 4878
_refine_ls_number_restraints 0
_refine_ls_restrained_S_all 1.052
_refine_ls_R_factor_all 0.0804
_refine_ls_R_factor_gt 0.0458
_refine_ls_shift/su_max 0.059
_refine_ls_shift/su_mean 0.001
_refine_ls_structure_factor_coef Fsqd
_refine_ls_weighting_details 'calc w=1/[\s^2^(Fo^2^)+(0.0682P)^2^+14.8413P] where P=(Fo^2^+2Fc^2^)/3'
_refine_ls_weighting_scheme calc
_refine_ls_wR_factor_gt 0.1233
_refine_ls_wR_factor_ref 0.1408
_reflns_number_gt 3482
_reflns_number_total 4878
_reflns_threshold_expression >2sigma(I)
_cod_data_source_file c3nj40916c.txt
_cod_data_source_block Ti
_cod_depositor_comments
;
The following automatic conversions were performed:

'_symmetry_cell_setting' value 'Monoclinic' changed to 'monoclinic'
according to /home/saulius/struct/CIF-dictionaries/cif_core.dic
dictionary named 'cif_core.dic' version 2.4.2 from 2011-04-26.

Automatic conversion script
Id: cif_fix_values 1891 2012-01-12 08:04:46Z andrius 
;
_cod_original_sg_symbol_Hall '-C 2yc '
_cod_original_sg_symbol_H-M C2/c
_cod_database_code 7053033

loop_
_symmetry_equiv_pos_as_xyz
'x, y, z'
'-x, y, -z+1/2'
'x+1/2, y+1/2, z'
'-x+1/2, y+1/2, -z+1/2'
'-x, -y, -z'
'x, -y, z-1/2'
'-x+1/2, -y+1/2, -z'
'x+1/2, -y+1/2, z-1/2'

loop_
_atom_site_label
_atom_site_type_symbol
_atom_site_fract_x
_atom_site_fract_y
_atom_site_fract_z
_atom_site_U_iso_or_equiv
_atom_site_adp_type
_atom_site_occupancy
_atom_site_symmetry_multiplicity
_atom_site_calc_flag
_atom_site_refinement_flags
Br1 Br 1.10652(2) 0.30619(5) 0.39066(4) 0.0702(2) Uani 1 1 d .
Br2 Br 0.90598(2) 0.43872(4) 0.43883(4) 0.0600(2) Uani 1 1 d .
C1 C 0.99909(17) 0.1874(3) 0.3475(2) 0.0286(9) Uani 1 1 d .
C2 C 1.02733(19) 0.2807(3) 0.3799(3) 0.0376(10) Uani 1 1 d .
C3 C 1.0001(2) 0.3557(4) 0.4057(3) 0.0425(11) Uani 1 1 d .
H3 H 1.0207 0.4179 0.4273 0.051 Uiso 1 1 calc R
C4 C 0.9419(2) 0.3384(4) 0.3995(3) 0.0407(11) Uani 1 1 d .
C5 C 0.91131(18) 0.2499(3) 0.3662(2) 0.0349(10) Uani 1 1 d .
H5 H 0.8715 0.2391 0.3620 0.042 Uiso 1 1 calc R
C6 C 0.93861(18) 0.1755(3) 0.3384(2) 0.0282(9) Uani 1 1 d .
C7 C 0.90167(17) 0.0877(3) 0.2999(2) 0.0279(9) Uani 1 1 d .
H7 H 0.8642 0.0827 0.3037 0.034 Uiso 1 1 calc R
C8 C 0.86099(17) -0.0538(3) 0.2204(2) 0.0281(9) Uani 1 1 d .
C9 C 0.86220(18) -0.1495(3) 0.2544(2) 0.0350(10) Uani 1 1 d .
C10 C 0.8123(2) -0.2138(4) 0.2141(3) 0.0460(12) Uani 1 1 d .
H10 H 0.8120 -0.2790 0.2363 0.055 Uiso 1 1 calc R
C11 C 0.7636(2) -0.1848(4) 0.1430(3) 0.0497(13) Uani 1 1 d .
H11 H 0.7305 -0.2303 0.1158 0.060 Uiso 1 1 calc R
C12 C 0.7630(2) -0.0897(4) 0.1112(3) 0.0439(12) Uani 1 1 d .
H12 H 0.7289 -0.0702 0.0624 0.053 Uiso 1 1 calc R
C13 C 0.81108(17) -0.0211(3) 0.1488(2) 0.0333(10) Uani 1 1 d .
C14 C 0.9130(2) -0.1833(4) 0.3341(3) 0.0430(11) Uani 1 1 d .
H14 H 0.9458 -0.1305 0.3513 0.052 Uiso 1 1 calc R
C15 C 0.8906(3) -0.1891(5) 0.3994(3) 0.0726(18) Uani 1 1 d .
H15A H 0.8772 -0.1215 0.4074 0.109 Uiso 1 1 calc R
H15B H 0.9239 -0.2126 0.4504 0.109 Uiso 1 1 calc R
H15C H 0.8563 -0.2369 0.3823 0.109 Uiso 1 1 calc R
C16 C 0.9409(3) -0.2841(5) 0.3258(4) 0.0744(18) Uani 1 1 d .
H16A H 0.9094 -0.3370 0.3071 0.112 Uiso 1 1 calc R
H16B H 0.9738 -0.3036 0.3786 0.112 Uiso 1 1 calc R
H16C H 0.9576 -0.2763 0.2865 0.112 Uiso 1 1 calc R
C17 C 0.8064(2) 0.0824(4) 0.1128(3) 0.0391(10) Uani 1 1 d .
H17 H 0.8484 0.1124 0.1359 0.047 Uiso 1 1 calc R
C18 C 0.7665(3) 0.1516(4) 0.1360(3) 0.0586(14) Uani 1 1 d .
H18A H 0.7248 0.1248 0.1127 0.088 Uiso 1 1 calc R
H18B H 0.7662 0.2203 0.1150 0.088 Uiso 1 1 calc R
H18C H 0.7830 0.1543 0.1952 0.088 Uiso 1 1 calc R
C19 C 0.7808(2) 0.0825(4) 0.0201(3) 0.0537(13) Uani 1 1 d .
H19A H 0.8014 0.0299 0.0034 0.080 Uiso 1 1 calc R
H19B H 0.7877 0.1493 0.0018 0.080 Uiso 1 1 calc R
H19C H 0.7368 0.0682 -0.0043 0.080 Uiso 1 1 calc R
C20 C 0.91688(19) -0.0913(4) 0.0859(2) 0.0393(11) Uani 1 1 d .
H20 H 0.8849 -0.0397 0.0794 0.047 Uiso 1 1 calc R
C21 C 0.8871(2) -0.1941(5) 0.0671(3) 0.0591(15) Uani 1 1 d .
H21A H 0.9171 -0.2454 0.0697 0.089 Uiso 1 1 calc R
H21B H 0.8530 -0.1934 0.0126 0.089 Uiso 1 1 calc R
H21C H 0.8719 -0.2106 0.1069 0.089 Uiso 1 1 calc R
C22 C 0.9447(2) -0.0624(4) 0.0296(3) 0.0480(12) Uani 1 1 d .
H22A H 0.9683 0.0006 0.0490 0.072 Uiso 1 1 calc R
H22B H 0.9121 -0.0519 -0.0253 0.072 Uiso 1 1 calc R
H22C H 0.9718 -0.1171 0.0289 0.072 Uiso 1 1 calc R
C23 C 0.7484(3) 1.0113(4) 0.3200(3) 0.0483(12) Uani 1 1 d .
C24 C 0.7043(4) 0.9320(6) 0.2851(4) 0.099(3) Uani 1 1 d .
H24A H 0.6632 0.9598 0.2683 0.148 Uiso 1 1 calc R
H24B H 0.7120 0.8781 0.3253 0.148 Uiso 1 1 calc R
H24C H 0.7075 0.9039 0.2377 0.148 Uiso 1 1 calc R
N1 N 0.91257(13) 0.0154(3) 0.26104(18) 0.0250(7) Uani 1 1 d .
N2 N 0.7838(2) 1.0737(4) 0.3479(3) 0.0616(12) Uani 1 1 d .
O1 O 1.02687(12) 0.1154(2) 0.32866(16) 0.0329(6) Uani 1 1 d .
O3 O 0.96259(12) -0.0885(2) 0.16837(15) 0.0300(6) Uani 1 1 d .
Ti1 Ti 1.0000 -0.00059(8) 0.2500 0.0251(2) Uani 1 2 d S

loop_
_atom_site_aniso_label
_atom_site_aniso_U_11
_atom_site_aniso_U_22
_atom_site_aniso_U_33
_atom_site_aniso_U_23
_atom_site_aniso_U_13
_atom_site_aniso_U_12
Br1 0.0442(3) 0.0696(4) 0.1108(5) -0.0406(3) 0.0469(3) -0.0263(3)
Br2 0.0500(3) 0.0539(4) 0.0815(4) -0.0299(3) 0.0341(3) -0.0036(2)
C1 0.027(2) 0.038(2) 0.021(2) -0.0010(17) 0.0109(17) 0.0010(18)
C2 0.031(2) 0.043(3) 0.040(3) -0.008(2) 0.0166(19) -0.0084(19)
C3 0.041(3) 0.042(3) 0.045(3) -0.015(2) 0.020(2) -0.010(2)
C4 0.039(2) 0.045(3) 0.041(3) -0.012(2) 0.020(2) -0.005(2)
C5 0.031(2) 0.045(3) 0.031(2) -0.001(2) 0.0157(18) 0.000(2)
C6 0.029(2) 0.034(2) 0.025(2) -0.0014(17) 0.0157(17) -0.0022(17)
C7 0.022(2) 0.039(2) 0.024(2) 0.0030(18) 0.0121(17) -0.0004(17)
C8 0.024(2) 0.037(2) 0.026(2) -0.0036(17) 0.0136(17) -0.0033(17)
C9 0.028(2) 0.047(3) 0.030(2) -0.005(2) 0.0131(18) -0.0075(19)
C10 0.041(3) 0.043(3) 0.053(3) -0.005(2) 0.019(2) -0.013(2)
C11 0.030(2) 0.062(4) 0.049(3) -0.011(3) 0.011(2) -0.018(2)
C12 0.025(2) 0.066(3) 0.036(3) -0.007(2) 0.0091(19) -0.004(2)
C13 0.024(2) 0.050(3) 0.028(2) -0.0074(19) 0.0126(18) -0.0003(19)
C14 0.034(2) 0.046(3) 0.043(3) 0.009(2) 0.012(2) -0.009(2)
C15 0.061(4) 0.109(5) 0.043(3) 0.013(3) 0.018(3) -0.024(4)
C16 0.056(4) 0.058(4) 0.091(5) 0.015(3) 0.016(3) 0.006(3)
C17 0.029(2) 0.052(3) 0.032(3) 0.005(2) 0.0094(19) 0.002(2)
C18 0.065(4) 0.062(4) 0.049(3) 0.008(3) 0.026(3) 0.021(3)
C19 0.043(3) 0.078(4) 0.035(3) 0.013(3) 0.013(2) 0.014(3)
C20 0.029(2) 0.065(3) 0.020(2) -0.005(2) 0.0069(18) 0.006(2)
C21 0.047(3) 0.083(4) 0.042(3) -0.023(3) 0.015(2) -0.018(3)
C22 0.044(3) 0.073(4) 0.026(3) -0.001(2) 0.015(2) 0.006(2)
C23 0.056(3) 0.054(3) 0.043(3) 0.011(2) 0.029(3) 0.007(3)
C24 0.125(7) 0.090(6) 0.081(5) -0.014(4) 0.044(5) -0.041(5)
N1 0.0219(16) 0.0350(19) 0.0198(17) -0.0004(14) 0.0108(13) -0.0004(14)
N2 0.052(3) 0.070(3) 0.076(3) 0.000(3) 0.039(3) 0.000(3)
O1 0.0257(14) 0.0414(17) 0.0319(15) -0.0057(13) 0.0130(12) -0.0028(13)
O3 0.0262(14) 0.0433(17) 0.0203(15) -0.0018(12) 0.0099(12) 0.0000(12)
Ti1 0.0222(5) 0.0351(6) 0.0201(5) 0.000 0.0112(4) 0.000

loop_
_atom_type_symbol
_atom_type_description
_atom_type_scat_dispersion_real
_atom_type_scat_dispersion_imag
_atom_type_scat_source
C C 0.0033 0.0016 'International Tables Vol C Tables 4.2.6.8 and 6.1.1.4'
H H 0.0000 0.0000 'International Tables Vol C Tables 4.2.6.8 and 6.1.1.4'
N N 0.0061 0.0033 'International Tables Vol C Tables 4.2.6.8 and 6.1.1.4'
O O 0.0106 0.0060 'International Tables Vol C Tables 4.2.6.8 and 6.1.1.4'
Ti Ti 0.2776 0.4457 'International Tables Vol C Tables 4.2.6.8 and 6.1.1.4'
Br Br -0.2901 2.4595 'International Tables Vol C Tables 4.2.6.8 and 6.1.1.4'

loop_
_geom_angle_atom_site_label_1
_geom_angle_atom_site_label_2
_geom_angle_atom_site_label_3
_geom_angle
_geom_angle_site_symmetry_1
_geom_angle_site_symmetry_3
O1 C1 C2 122.3(4) . .
O1 C1 C6 121.8(4) . .
C2 C1 C6 115.9(4) . .
C3 C2 C1 123.1(4) . .
C3 C2 Br1 117.7(3) . .
C1 C2 Br1 119.2(3) . .
C2 C3 C4 118.9(4) . .
C2 C3 H3 120.5 . .
C4 C3 H3 120.5 . .
C5 C4 C3 120.6(4) . .
C5 C4 Br2 120.5(3) . .
C3 C4 Br2 118.9(3) . .
C4 C5 C6 120.1(4) . .
C4 C5 H5 119.9 . .
C6 C5 H5 119.9 . .
C5 C6 C1 121.2(4) . .
C5 C6 C7 116.3(3) . .
C1 C6 C7 122.5(4) . .
N1 C7 C6 128.7(3) . .
N1 C7 H7 115.6 . .
C6 C7 H7 115.6 . .
C9 C8 C13 122.0(4) . .
C9 C8 N1 119.2(3) . .
C13 C8 N1 118.7(4) . .
C10 C9 C8 117.8(4) . .
C10 C9 C14 119.1(4) . .
C8 C9 C14 123.0(4) . .
C11 C10 C9 121.4(5) . .
C11 C10 H10 119.3 . .
C9 C10 H10 119.3 . .
C10 C11 C12 119.8(4) . .
C10 C11 H11 120.1 . .
C12 C11 H11 120.1 . .
C11 C12 C13 121.9(4) . .
C11 C12 H12 119.1 . .
C13 C12 H12 119.1 . .
C12 C13 C8 117.0(4) . .
C12 C13 C17 119.1(4) . .
C8 C13 C17 123.8(4) . .
C9 C14 C15 110.6(4) . .
C9 C14 C16 111.7(4) . .
C15 C14 C16 111.5(5) . .
C9 C14 H14 107.6 . .
C15 C14 H14 107.6 . .
C16 C14 H14 107.6 . .
C14 C15 H15A 109.5 . .
C14 C15 H15B 109.5 . .
H15A C15 H15B 109.5 . .
C14 C15 H15C 109.5 . .
H15A C15 H15C 109.5 . .
H15B C15 H15C 109.5 . .
C14 C16 H16A 109.5 . .
C14 C16 H16B 109.5 . .
H16A C16 H16B 109.5 . .
C14 C16 H16C 109.5 . .
H16A C16 H16C 109.5 . .
H16B C16 H16C 109.5 . .
C13 C17 C18 110.6(4) . .
C13 C17 C19 114.0(4) . .
C18 C17 C19 108.3(4) . .
C13 C17 H17 107.9 . .
C18 C17 H17 107.9 . .
C19 C17 H17 107.9 . .
C17 C18 H18A 109.5 . .
C17 C18 H18B 109.5 . .
H18A C18 H18B 109.5 . .
C17 C18 H18C 109.5 . .
H18A C18 H18C 109.5 . .
H18B C18 H18C 109.5 . .
C17 C19 H19A 109.5 . .
C17 C19 H19B 109.5 . .
H19A C19 H19B 109.5 . .
C17 C19 H19C 109.5 . .
H19A C19 H19C 109.5 . .
H19B C19 H19C 109.5 . .
O3 C20 C21 109.8(4) . .
O3 C20 C22 110.0(3) . .
C21 C20 C22 112.8(4) . .
O3 C20 H20 108.1 . .
C21 C20 H20 108.1 . .
C22 C20 H20 108.1 . .
C20 C21 H21A 109.5 . .
C20 C21 H21B 109.5 . .
H21A C21 H21B 109.5 . .
C20 C21 H21C 109.5 . .
H21A C21 H21C 109.5 . .
H21B C21 H21C 109.5 . .
C20 C22 H22A 109.5 . .
C20 C22 H22B 109.5 . .
H22A C22 H22B 109.5 . .
C20 C22 H22C 109.5 . .
H22A C22 H22C 109.5 . .
H22B C22 H22C 109.5 . .
N2 C23 C24 179.5(6) . .
C23 C24 H24A 109.5 . .
C23 C24 H24B 109.5 . .
H24A C24 H24B 109.5 . .
C23 C24 H24C 109.5 . .
H24A C24 H24C 109.5 . .
H24B C24 H24C 109.5 . .
C7 N1 C8 113.6(3) . .
C7 N1 Ti1 124.0(3) . .
C8 N1 Ti1 122.4(2) . .
C1 O1 Ti1 134.9(3) . .
C20 O3 Ti1 140.7(3) . .
O3 Ti1 O3 99.66(18) . 2_755
O3 Ti1 O1 168.32(12) . .
O3 Ti1 O1 90.18(12) 2_755 .
O3 Ti1 O1 90.18(12) . 2_755
O3 Ti1 O1 168.32(12) 2_755 2_755
O1 Ti1 O1 80.81(17) . 2_755
O3 Ti1 N1 89.06(11) . .
O3 Ti1 N1 97.87(11) 2_755 .
O1 Ti1 N1 83.33(11) . .
O1 Ti1 N1 88.50(11) 2_755 .
O3 Ti1 N1 97.87(11) . 2_755
O3 Ti1 N1 89.06(11) 2_755 2_755
O1 Ti1 N1 88.50(11) . 2_755
O1 Ti1 N1 83.33(11) 2_755 2_755
N1 Ti1 N1 169.28(18) . 2_755

loop_
_geom_bond_atom_site_label_1
_geom_bond_atom_site_label_2
_geom_bond_distance
_geom_bond_site_symmetry_2
Br1 C2 1.884(4) .
Br2 C4 1.894(4) .
C1 O1 1.298(5) .
C1 C2 1.403(6) .
C1 C6 1.420(5) .
C2 C3 1.385(6) .
C3 C4 1.392(6) .
C3 H3 0.9500 .
C4 C5 1.370(6) .
C5 C6 1.401(6) .
C5 H5 0.9500 .
C6 C7 1.441(6) .
C7 N1 1.285(5) .
C7 H7 0.9500 .
C8 C9 1.398(6) .
C8 C13 1.408(6) .
C8 N1 1.461(5) .
C9 C10 1.395(6) .
C9 C14 1.507(6) .
C10 C11 1.375(7) .
C10 H10 0.9500 .
C11 C12 1.376(7) .
C11 H11 0.9500 .
C12 C13 1.397(6) .
C12 H12 0.9500 .
C13 C17 1.493(6) .
C14 C15 1.525(7) .
C14 C16 1.527(8) .
C14 H14 1.0000 .
C15 H15A 0.9800 .
C15 H15B 0.9800 .
C15 H15C 0.9800 .
C16 H16A 0.9800 .
C16 H16B 0.9800 .
C16 H16C 0.9800 .
C17 C18 1.525(7) .
C17 C19 1.534(6) .
C17 H17 1.0000 .
C18 H18A 0.9800 .
C18 H18B 0.9800 .
C18 H18C 0.9800 .
C19 H19A 0.9800 .
C19 H19B 0.9800 .
C19 H19C 0.9800 .
C20 O3 1.431(5) .
C20 C21 1.498(7) .
C20 C22 1.516(6) .
C20 H20 1.0000 .
C21 H21A 0.9800 .
C21 H21B 0.9800 .
C21 H21C 0.9800 .
C22 H22A 0.9800 .
C22 H22B 0.9800 .
C22 H22C 0.9800 .
C23 N2 1.135(7) .
C23 C24 1.428(9) .
C24 H24A 0.9800 .
C24 H24B 0.9800 .
C24 H24C 0.9800 .
N1 Ti1 2.242(3) .
O1 Ti1 2.000(3) .
O3 Ti1 1.790(3) .
Ti1 O3 1.790(3) 2_755
Ti1 O1 2.000(3) 2_755
Ti1 N1 2.242(3) 2_755

loop_
_geom_torsion_atom_site_label_1
_geom_torsion_atom_site_label_2
_geom_torsion_atom_site_label_3
_geom_torsion_atom_site_label_4
_geom_torsion
_geom_torsion_site_symmetry_4
O1 C1 C2 C3 -175.3(4) .
C6 C1 C2 C3 3.1(6) .
O1 C1 C2 Br1 3.9(6) .
C6 C1 C2 Br1 -177.7(3) .
C1 C2 C3 C4 0.0(7) .
Br1 C2 C3 C4 -179.2(3) .
C2 C3 C4 C5 -1.9(7) .
C2 C3 C4 Br2 177.5(3) .
C3 C4 C5 C6 0.4(7) .
Br2 C4 C5 C6 -179.0(3) .
C4 C5 C6 C1 3.0(6) .
C4 C5 C6 C7 -176.3(4) .
O1 C1 C6 C5 173.8(4) .
C2 C1 C6 C5 -4.6(6) .
O1 C1 C6 C7 -6.9(6) .
C2 C1 C6 C7 174.7(4) .
C5 C6 C7 N1 170.9(4) .
C1 C6 C7 N1 -8.4(6) .
C13 C8 C9 C10 1.1(6) .
N1 C8 C9 C10 -179.9(4) .
C13 C8 C9 C14 -175.5(4) .
N1 C8 C9 C14 3.5(6) .
C8 C9 C10 C11 0.5(7) .
C14 C9 C10 C11 177.2(4) .
C9 C10 C11 C12 -1.4(7) .
C10 C11 C12 C13 0.7(7) .
C11 C12 C13 C8 0.8(6) .
C11 C12 C13 C17 -177.6(4) .
C9 C8 C13 C12 -1.7(6) .
N1 C8 C13 C12 179.3(3) .
C9 C8 C13 C17 176.7(4) .
N1 C8 C13 C17 -2.3(5) .
C10 C9 C14 C15 -67.2(6) .
C8 C9 C14 C15 109.3(5) .
C10 C9 C14 C16 57.7(5) .
C8 C9 C14 C16 -125.8(5) .
C12 C13 C17 C18 79.5(5) .
C8 C13 C17 C18 -98.8(5) .
C12 C13 C17 C19 -42.8(5) .
C8 C13 C17 C19 138.9(4) .
C6 C7 N1 C8 -172.0(4) .
C6 C7 N1 Ti1 4.9(6) .
C9 C8 N1 C7 -103.8(4) .
C13 C8 N1 C7 75.2(4) .
C9 C8 N1 Ti1 79.2(4) .
C13 C8 N1 Ti1 -101.7(4) .
C2 C1 O1 Ti1 -153.8(3) .
C6 C1 O1 Ti1 27.9(6) .
C21 C20 O3 Ti1 -152.2(3) .
C22 C20 O3 Ti1 83.1(5) .
C20 O3 Ti1 O3 167.9(4) 2_755
C20 O3 Ti1 O1 20.9(8) .
C20 O3 Ti1 O1 -18.4(4) 2_755
C20 O3 Ti1 N1 70.1(4) .
C20 O3 Ti1 N1 -101.7(4) 2_755
C1 O1 Ti1 O3 25.4(8) .
C1 O1 Ti1 O3 -122.2(4) 2_755
C1 O1 Ti1 O1 65.3(3) 2_755
C1 O1 Ti1 N1 -24.3(4) .
C1 O1 Ti1 N1 148.8(4) 2_755
C7 N1 Ti1 O3 -164.1(3) .
C8 N1 Ti1 O3 12.5(3) .
C7 N1 Ti1 O3 96.2(3) 2_755
C8 N1 Ti1 O3 -87.1(3) 2_755
C7 N1 Ti1 O1 7.0(3) .
C8 N1 Ti1 O1 -176.4(3) .
C7 N1 Ti1 O1 -73.9(3) 2_755
C8 N1 Ti1 O1 102.7(3) 2_755
C7 N1 Ti1 N1 -33.6(3) 2_755
C8 N1 Ti1 N1 143.0(3) 2_755
